data_7223934
loop_
_publ_author_name
'Alaparthi, Madhubabu'
'Mariappan, Kadarkaraisamy'
'Dufek, Eric John'
'Hoffman, Mariah'
'Sykes, Andrew'

_publ_section_title
;
 A New Detection Mechanism involving Keto-Enol Tautomerization: Selective
 Fluorescence Detection of Al(III) by Dehydration of Secondary Alcohols in
 Mixed DMSO/Aqueous Media
;
_journal_name_full 'RSC Adv.'
_journal_paper_doi 10.1039/C5RA23937K
_journal_year 2016
_chemical_formula_moiety 'C22 H26 O7'
_chemical_formula_sum 'C22 H26 O7'
_chemical_formula_weight 402.43
_chemical_name_common CE(OH)2
_chemical_name_systematic
;
 ?
;
_space_group_crystal_system monoclinic
_space_group_IT_number 14
_space_group_name_Hall '-P 2ybc'
_space_group_name_H-M_alt 'P 1 21/c 1'
_symmetry_space_group_name_Hall '-P 2ybc'
_symmetry_space_group_name_H-M 'P 1 21/c 1'
_atom_sites_solution_hydrogens mixed
_audit_creation_method SHELXL-2014
_audit_update_record
;
2015-11-12 deposited with the CCDC.
2016-01-14 downloaded from the CCDC.
;
_cell_angle_alpha 90
_cell_angle_beta 90.1320(10)
_cell_angle_gamma 90
_cell_formula_units_Z 4
_cell_length_a 7.7175(6)
_cell_length_b 13.5383(11)
_cell_length_c 18.6624(15)
_cell_measurement_reflns_used 9906
_cell_measurement_temperature 100(2)
_cell_measurement_theta_max 25.42
_cell_measurement_theta_min 2.64
_cell_volume 1949.9(3)
_computing_cell_refinement 'Bruker SAINT'
_computing_data_collection 'Bruker APEX2'
_computing_data_reduction 'Bruker SAINT'
_computing_molecular_graphics 'Bruker SHELXTL'
_computing_publication_material 'Bruker SHELXTL'
_computing_structure_refinement 'SHELXL-2014 (Sheldrick 2014)'
_computing_structure_solution 'SHELXS-97 (Sheldrick 2008)'
_diffrn_ambient_temperature 100(2)
_diffrn_measured_fraction_theta_full 0.999
_diffrn_measured_fraction_theta_max 0.998
_diffrn_measurement_device_type 'Bruker APEX-II CCD'
_diffrn_measurement_method '\f and \w scans'
_diffrn_radiation_type MoK\a
_diffrn_radiation_wavelength 0.71073
_diffrn_reflns_av_R_equivalents 0.0224
_diffrn_reflns_av_unetI/netI 0.0146
_diffrn_reflns_laue_measured_fraction_full 0.999
_diffrn_reflns_laue_measured_fraction_max 0.998
_diffrn_reflns_limit_h_max 9
_diffrn_reflns_limit_h_min -9
_diffrn_reflns_limit_k_max 16
_diffrn_reflns_limit_k_min -16
_diffrn_reflns_limit_l_max 23
_diffrn_reflns_limit_l_min -23
_diffrn_reflns_number 20601
_diffrn_reflns_point_group_measured_fraction_full 0.999
_diffrn_reflns_point_group_measured_fraction_max 0.998
_diffrn_reflns_theta_full 25.242
_diffrn_reflns_theta_max 26.428
_diffrn_reflns_theta_min 1.858
_exptl_absorpt_coefficient_mu 0.102
_exptl_absorpt_correction_T_max 0.970
_exptl_absorpt_correction_T_min 0.903
_exptl_absorpt_correction_type multi-scan
_exptl_absorpt_process_details SADABS
_exptl_crystal_colour WHITE
_exptl_crystal_density_diffrn 1.371
_exptl_crystal_description CUBE
_exptl_crystal_F_000 856
_exptl_crystal_size_max 1.000
_exptl_crystal_size_mid 0.300
_exptl_crystal_size_min 0.300
_refine_diff_density_max 0.468
_refine_diff_density_min -0.313
_refine_diff_density_rms 0.071
_refine_ls_extinction_method none
_refine_ls_goodness_of_fit_ref 1.079
_refine_ls_hydrogen_treatment mixed
_refine_ls_matrix_type full
_refine_ls_number_parameters 270
_refine_ls_number_reflns 4020
_refine_ls_number_restraints 0
_refine_ls_restrained_S_all 1.079
_refine_ls_R_factor_all 0.0412
_refine_ls_R_factor_gt 0.0401
_refine_ls_shift/su_max 0.001
_refine_ls_shift/su_mean 0.000
_refine_ls_structure_factor_coef Fsqd
_refine_ls_weighting_details 'w=1/[\s^2^(Fo^2^)+(0.0514P)^2^+1.0184P] where P=(Fo^2^+2Fc^2^)/3'
_refine_ls_weighting_scheme calc
_refine_ls_wR_factor_gt 0.1048
_refine_ls_wR_factor_ref 0.1058
_reflns_Friedel_coverage 0.000
_reflns_number_gt 3843
_reflns_number_total 4020
_reflns_threshold_expression 'I > 2\s(I)'
_cod_data_source_file c5ra23937k2.cif
_cod_data_source_block 2
_cod_depositor_comments
;
The following automatic conversions were performed:

'_exptl_absorpt_correction_type' value 'MULTI-SCAN' changed to
'multi-scan' according to
/usr/data/users/saulius/crontab/automatic-downloads/rss-feeds/RSC/lib/dictionaries/cif_core.dic
dictionary named 'cif_core.dic' version 2.4.2 from 2011-04-26.

Automatic conversion script
Id: cif_fix_values 4268 2015-11-12 08:31:59Z antanas 
;
_cod_database_code 7223934
_shelx_space_group_comment
;
The symmetry employed for this shelxl refinement is uniquely defined
by the following loop, which should always be used as a source of
symmetry information in preference to the above space-group names.
They are only intended as comments.
;
_shelx_estimated_absorpt_t_min 0.905
_shelx_estimated_absorpt_t_max 0.970
_shelxl_version_number 2014-1

loop_
_space_group_symop_operation_xyz
'x, y, z'
'-x, y+1/2, -z+1/2'
'-x, -y, -z'
'x, -y-1/2, z-1/2'

loop_
_atom_site_label
_atom_site_type_symbol
_atom_site_fract_x
_atom_site_fract_y
_atom_site_fract_z
_atom_site_U_iso_or_equiv
_atom_site_adp_type
_atom_site_occupancy
_atom_site_site_symmetry_order
_atom_site_calc_flag
_atom_site_refinement_flags_posn
_atom_site_refinement_flags_adp
O3 O 0.80380(11) 0.66743(7) 0.64696(5) 0.0198(2) Uani 1 1 d . .
O2 O 0.38620(11) 0.64874(7) 0.72446(5) 0.0188(2) Uani 1 1 d . .
O4 O 0.30496(13) 0.55472(7) 0.55384(5) 0.0255(2) Uani 1 1 d . .
O6 O 0.77775(12) 0.85410(7) 0.58720(5) 0.0225(2) Uani 1 1 d . .
O5 O 0.22049(12) 0.70900(7) 0.45950(5) 0.0232(2) Uani 1 1 d . .
O1 O 0.50641(13) 0.33828(7) 0.82274(5) 0.0249(2) Uani 1 1 d . .
O7 O 0.50364(13) 0.85721(8) 0.47365(5) 0.0275(2) Uani 1 1 d . .
C14 C 0.37793(15) 0.49167(9) 0.66710(7) 0.0176(3) Uani 1 1 d . .
C22 C 0.95720(16) 0.72250(10) 0.63049(7) 0.0217(3) Uani 1 1 d . .
H22B H 1.0514 0.6782 0.6184 0.026 Uiso 1 1 calc R U
H22A H 0.9921 0.7622 0.6713 0.026 Uiso 1 1 calc R U
C11 C 0.65332(15) 0.55298(9) 0.71801(6) 0.0157(2) Uani 1 1 d . .
C8 C 0.28466(16) 0.48072(9) 0.60313(7) 0.0211(3) Uani 1 1 d . .
C10 C 0.48715(15) 0.58235(9) 0.68029(6) 0.0159(2) Uani 1 1 d . .
H10 H 0.5143 0.6143 0.6346 0.019 Uiso 1 1 calc R U
C13 C 0.37040(15) 0.41745(9) 0.71868(7) 0.0192(3) Uani 1 1 d . .
C2 C 0.96288(16) 0.57419(9) 0.73819(7) 0.0208(3) Uani 1 1 d . .
H1 H 1.0669 0.6057 0.7279 0.025 Uiso 1 1 calc R U
C12 C 0.64973(16) 0.47927(9) 0.77024(7) 0.0178(3) Uani 1 1 d . .
C1 C 0.81134(15) 0.59899(9) 0.70134(7) 0.0171(2) Uani 1 1 d . .
C21 C 0.91368(17) 0.78755(10) 0.56775(7) 0.0237(3) Uani 1 1 d . .
H21A H 1.0154 0.8246 0.5535 0.028 Uiso 1 1 calc R U
H21B H 0.8771 0.7473 0.5275 0.028 Uiso 1 1 calc R U
C9 C 0.47750(16) 0.42964(9) 0.78636(7) 0.0192(3) Uani 1 1 d . .
H9 H 0.4130 0.4730 0.8188 0.023 Uiso 1 1 calc R U
C20 C 0.74562(19) 0.93012(11) 0.53568(7) 0.0270(3) Uani 1 1 d . .
H20A H 0.8536 0.9646 0.5267 0.032 Uiso 1 1 calc R U
H20B H 0.6658 0.9773 0.5565 0.032 Uiso 1 1 calc R U
C15 C 0.25294(18) 0.53675(11) 0.48180(7) 0.0259(3) Uani 1 1 d . .
H15B H 0.1280 0.5296 0.4791 0.031 Uiso 1 1 calc R U
H15A H 0.3058 0.4764 0.4643 0.031 Uiso 1 1 calc R U
C3 C 0.95498(16) 0.50141(10) 0.79065(7) 0.0236(3) Uani 1 1 d . .
H2 H 1.0553 0.4844 0.8155 0.028 Uiso 1 1 calc R U
C17 C 0.25215(19) 0.79052(11) 0.41331(8) 0.0287(3) Uani 1 1 d . .
H17A H 0.1846 0.8462 0.4302 0.034 Uiso 1 1 calc R U
H17B H 0.2097 0.7737 0.3659 0.034 Uiso 1 1 calc R U
C4 C 0.80101(17) 0.45345(10) 0.80690(7) 0.0216(3) Uani 1 1 d . .
H3 H 0.7986 0.4046 0.8419 0.026 Uiso 1 1 calc R U
C6 C 0.16996(17) 0.32655(10) 0.64606(9) 0.0296(3) Uani 1 1 d . .
H5 H 0.0975 0.2724 0.6397 0.036 Uiso 1 1 calc R U
C7 C 0.18026(17) 0.39766(10) 0.59270(8) 0.0273(3) Uani 1 1 d . .
H6 H 0.1181 0.3901 0.5503 0.033 Uiso 1 1 calc R U
C16 C 0.31015(18) 0.62268(11) 0.43742(8) 0.0282(3) Uani 1 1 d . .
H16A H 0.4340 0.6324 0.4430 0.034 Uiso 1 1 calc R U
H16B H 0.2863 0.6097 0.3872 0.034 Uiso 1 1 calc R U
C19 C 0.67261(19) 0.89653(12) 0.46487(8) 0.0298(3) Uani 1 1 d . .
H19B H 0.6684 0.9520 0.4320 0.036 Uiso 1 1 calc R U
H19A H 0.7477 0.8465 0.4444 0.036 Uiso 1 1 calc R U
C5 C 0.26540(17) 0.33468(10) 0.70858(8) 0.0249(3) Uani 1 1 d . .
H4 H 0.2597 0.2857 0.7434 0.030 Uiso 1 1 calc R U
C18 C 0.43863(19) 0.82303(12) 0.40666(7) 0.0293(3) Uani 1 1 d . .
H18A H 0.5085 0.7680 0.3902 0.035 Uiso 1 1 calc R U
H18B H 0.4469 0.8755 0.3715 0.035 Uiso 1 1 calc R U
H100 H 0.422(2) 0.7026(15) 0.7142(10) 0.033(5) Uiso 1 1 d . .
H99 H 0.416(3) 0.3304(16) 0.8502(11) 0.047(6) Uiso 1 1 d . .

loop_
_atom_site_aniso_label
_atom_site_aniso_U_11
_atom_site_aniso_U_22
_atom_site_aniso_U_33
_atom_site_aniso_U_23
_atom_site_aniso_U_13
_atom_site_aniso_U_12
O3 0.0143(4) 0.0190(4) 0.0261(5) 0.0002(4) -0.0001(3) -0.0036(3)
O2 0.0158(4) 0.0140(4) 0.0267(5) -0.0040(3) 0.0027(3) 0.0009(3)
O4 0.0280(5) 0.0204(5) 0.0280(5) -0.0038(4) -0.0104(4) -0.0001(4)
O6 0.0237(5) 0.0223(5) 0.0215(4) 0.0011(4) 0.0040(4) 0.0010(4)
O5 0.0214(5) 0.0259(5) 0.0224(5) -0.0012(4) 0.0035(4) 0.0028(4)
O1 0.0249(5) 0.0189(5) 0.0308(5) 0.0044(4) 0.0077(4) 0.0017(4)
O7 0.0262(5) 0.0332(5) 0.0232(5) 0.0032(4) 0.0021(4) -0.0039(4)
C14 0.0104(5) 0.0168(6) 0.0255(6) -0.0061(5) 0.0013(4) 0.0007(4)
C22 0.0141(6) 0.0215(6) 0.0295(7) -0.0027(5) 0.0039(5) -0.0034(5)
C11 0.0128(5) 0.0151(5) 0.0192(6) -0.0065(4) 0.0009(4) 0.0009(4)
C8 0.0148(6) 0.0170(6) 0.0316(7) -0.0064(5) -0.0034(5) 0.0040(5)
C10 0.0125(5) 0.0161(6) 0.0192(6) -0.0031(4) 0.0010(4) -0.0005(4)
C13 0.0124(5) 0.0171(6) 0.0280(7) -0.0045(5) 0.0046(5) 0.0010(4)
C2 0.0124(5) 0.0214(6) 0.0285(7) -0.0052(5) 0.0008(5) 0.0006(5)
C12 0.0161(6) 0.0170(6) 0.0204(6) -0.0055(5) 0.0027(4) 0.0014(4)
C1 0.0152(5) 0.0151(5) 0.0210(6) -0.0054(5) 0.0017(4) 0.0007(4)
C21 0.0212(6) 0.0250(7) 0.0249(6) -0.0036(5) 0.0069(5) -0.0026(5)
C9 0.0181(6) 0.0158(6) 0.0238(6) -0.0004(5) 0.0051(5) 0.0014(5)
C20 0.0288(7) 0.0250(7) 0.0274(7) 0.0047(5) 0.0024(5) -0.0036(5)
C15 0.0214(6) 0.0274(7) 0.0290(7) -0.0096(5) -0.0057(5) 0.0034(5)
C3 0.0161(6) 0.0266(7) 0.0282(7) -0.0040(5) -0.0029(5) 0.0061(5)
C17 0.0260(7) 0.0345(8) 0.0256(7) 0.0037(6) -0.0003(5) 0.0023(6)
C4 0.0213(6) 0.0208(6) 0.0225(6) -0.0004(5) 0.0007(5) 0.0052(5)
C6 0.0165(6) 0.0178(6) 0.0545(9) -0.0077(6) -0.0050(6) -0.0024(5)
C7 0.0178(6) 0.0205(6) 0.0437(8) -0.0094(6) -0.0117(5) 0.0027(5)
C16 0.0252(7) 0.0332(8) 0.0261(7) -0.0093(6) 0.0034(5) 0.0047(6)
C19 0.0289(7) 0.0347(8) 0.0258(7) 0.0070(6) 0.0033(5) -0.0045(6)
C5 0.0172(6) 0.0173(6) 0.0403(8) -0.0010(5) 0.0043(5) -0.0006(5)
C18 0.0298(7) 0.0355(8) 0.0226(7) 0.0041(6) 0.0021(5) -0.0013(6)

loop_
_atom_type_symbol
_atom_type_description
_atom_type_scat_dispersion_real
_atom_type_scat_dispersion_imag
_atom_type_scat_source
C C 0.0033 0.0016 'International Tables Vol C Tables 4.2.6.8 and 6.1.1.4'
H H 0.0000 0.0000 'International Tables Vol C Tables 4.2.6.8 and 6.1.1.4'
O O 0.0106 0.0060 'International Tables Vol C Tables 4.2.6.8 and 6.1.1.4'

loop_
_geom_angle_atom_site_label_1
_geom_angle_atom_site_label_2
_geom_angle_atom_site_label_3
_geom_angle
C1 O3 C22 118.37(10)
C10 O2 H100 104.2(13)
C8 O4 C15 118.49(10)
C20 O6 C21 114.14(10)
C16 O5 C17 112.23(10)
C9 O1 H99 105.2(14)
C19 O7 C18 110.05(10)
C13 C14 C8 119.38(11)
C13 C14 C10 119.89(11)
C8 C14 C10 120.73(11)
O3 C22 C21 106.78(10)
O3 C22 H22B 110.4
C21 C22 H22B 110.4
O3 C22 H22A 110.4
C21 C22 H22A 110.4
H22B C22 H22A 108.6
C12 C11 C1 119.37(11)
C12 C11 C10 119.62(10)
C1 C11 C10 121.01(11)
O4 C8 C7 124.21(12)
O4 C8 C14 115.83(11)
C7 C8 C14 119.95(13)
O2 C10 C14 107.26(9)
O2 C10 C11 110.75(9)
C14 C10 C11 109.53(10)
O2 C10 H10 109.8
C14 C10 H10 109.8
C11 C10 H10 109.8
C14 C13 C5 120.73(12)
C14 C13 C9 118.26(11)
C5 C13 C9 121.00(12)
C3 C2 C1 118.63(12)
C3 C2 H1 120.7
C1 C2 H1 120.7
C11 C12 C4 120.22(11)
C11 C12 C9 118.24(11)
C4 C12 C9 121.54(12)
O3 C1 C2 124.01(11)
O3 C1 C11 115.27(10)
C2 C1 C11 120.72(12)
O6 C21 C22 109.52(10)
O6 C21 H21A 109.8
C22 C21 H21A 109.8
O6 C21 H21B 109.8
C22 C21 H21B 109.8
H21A C21 H21B 108.2
O1 C9 C13 112.70(10)
O1 C9 C12 109.95(10)
C13 C9 C12 111.01(10)
O1 C9 H9 107.7
C13 C9 H9 107.7
C12 C9 H9 107.7
O6 C20 C19 115.90(12)
O6 C20 H20A 108.3
C19 C20 H20A 108.3
O6 C20 H20B 108.3
C19 C20 H20B 108.3
H20A C20 H20B 107.4
O4 C15 C16 107.89(11)
O4 C15 H15B 110.1
C16 C15 H15B 110.1
O4 C15 H15A 110.1
C16 C15 H15A 110.1
H15B C15 H15A 108.4
C4 C3 C2 121.61(12)
C4 C3 H2 119.2
C2 C3 H2 119.2
O5 C17 C18 116.17(12)
O5 C17 H17A 108.2
C18 C17 H17A 108.2
O5 C17 H17B 108.2
C18 C17 H17B 108.2
H17A C17 H17B 107.4
C3 C4 C12 119.41(12)
C3 C4 H3 120.3
C12 C4 H3 120.3
C5 C6 C7 121.27(12)
C5 C6 H5 119.4
C7 C6 H5 119.4
C6 C7 C8 119.51(13)
C6 C7 H6 120.2
C8 C7 H6 120.2
O5 C16 C15 109.57(11)
O5 C16 H16A 109.8
C15 C16 H16A 109.8
O5 C16 H16B 109.8
C15 C16 H16B 109.8
H16A C16 H16B 108.2
O7 C19 C20 110.74(11)
O7 C19 H19B 109.5
C20 C19 H19B 109.5
O7 C19 H19A 109.5
C20 C19 H19A 109.5
H19B C19 H19A 108.1
C6 C5 C13 119.08(13)
C6 C5 H4 120.5
C13 C5 H4 120.5
O7 C18 C17 110.90(11)
O7 C18 H18A 109.5
C17 C18 H18A 109.5
O7 C18 H18B 109.5
C17 C18 H18B 109.5
H18A C18 H18B 108.0

loop_
_geom_bond_atom_site_label_1
_geom_bond_atom_site_label_2
_geom_bond_distance
O3 C1 1.3754(15)
O3 C22 1.4330(15)
O2 C10 1.4482(14)
O2 H100 0.80(2)
O4 C8 1.3694(17)
O4 C15 1.4231(16)
O6 C20 1.4296(16)
O6 C21 1.4304(16)
O5 C16 1.4197(16)
O5 C17 1.4219(17)
O1 C9 1.4283(15)
O1 H99 0.87(2)
O7 C19 1.4183(17)
O7 C18 1.4234(17)
C14 C13 1.3929(18)
C14 C8 1.4006(18)
C14 C10 1.5090(16)
C22 C21 1.5024(19)
C22 H22B 0.9700
C22 H22A 0.9700
C11 C12 1.3954(18)
C11 C1 1.4049(17)
C11 C10 1.5146(16)
C8 C7 1.3966(18)
C10 H10 0.9800
C13 C5 1.3955(18)
C13 C9 1.5168(18)
C2 C3 1.3905(19)
C2 C1 1.3963(17)
C2 H1 0.9300
C12 C4 1.3963(18)
C12 C9 1.5200(17)
C21 H21A 0.9700
C21 H21B 0.9700
C9 H9 0.9800
C20 C19 1.506(2)
C20 H20A 0.9700
C20 H20B 0.9700
C15 C16 1.495(2)
C15 H15B 0.9700
C15 H15A 0.9700
C3 C4 1.3882(19)
C3 H2 0.9300
C17 C18 1.510(2)
C17 H17A 0.9700
C17 H17B 0.9700
C4 H3 0.9300
C6 C5 1.383(2)
C6 C7 1.388(2)
C6 H5 0.9300
C7 H6 0.9300
C16 H16A 0.9700
C16 H16B 0.9700
C19 H19B 0.9700
C19 H19A 0.9700
C5 H4 0.9300
C18 H18A 0.9700
C18 H18B 0.9700
